data_4079252
loop_
_publ_author_name
'Slivarichova, Miriam'
'Reading, Eamonn'
'Haddow, Mairi F.'
'Othman, Hafiizah'
'Owen, Gareth R.'

_publ_section_title
;
 Silver and Palladium Complexes Containing Ditopic N-Heterocyclic
 Carbene--Thione Ligands
;
_journal_issue 18
_journal_name_full Organometallics
_journal_page_first 6595
_journal_paper_doi 10.1021/om300615e
_journal_volume 31
_journal_year 2012
_chemical_formula_moiety 'C9 H12 Br2 N4 Pd S, C2 H3 N'
_chemical_formula_sum 'C11 H15 Br2 N5 Pd S'
_chemical_formula_weight 515.56
_chemical_name_common Complex_15
_chemical_name_systematic
; 
 ? 
;
_space_group_IT_number 15
_symmetry_cell_setting monoclinic
_symmetry_space_group_name_Hall '-C 2yc'
_symmetry_space_group_name_H-M 'C 1 2/c 1'
_atom_sites_solution_hydrogens geom
_atom_sites_solution_primary direct
_atom_sites_solution_secondary difmap
_audit_creation_method SHELXL-97
_cell_angle_alpha 90.00
_cell_angle_beta 107.452(4)
_cell_angle_gamma 90.00
_cell_formula_units_Z 8
_cell_length_a 20.408(3)
_cell_length_b 10.2059(12)
_cell_length_c 18.247(2)
_cell_measurement_reflns_used 9859
_cell_measurement_temperature 100(2)
_cell_measurement_theta_max 66.19
_cell_measurement_theta_min 4.54
_cell_volume 3625.6(8)
_computing_cell_refinement 'Bruker PROTEUM'
_computing_data_collection 'Bruker PROTEUM'
_computing_data_reduction 'Bruker SAINT'
_computing_molecular_graphics 'Bruker ShelXTL'
_computing_publication_material 'Bruker ShelXTL'
_computing_structure_refinement 'SHELXL-97 (Sheldrick, 2008)'
_computing_structure_solution 'SHELXS-97 (Sheldrick, 2008)'
_diffrn_ambient_temperature 100(2)
_diffrn_measured_fraction_theta_full 0.994
_diffrn_measured_fraction_theta_max 0.994
_diffrn_measurement_device_type 'Bruker Microstar CCD area detector'
_diffrn_measurement_method 'phi and omega scans'
_diffrn_radiation_monochromator graphite
_diffrn_radiation_source 'rotating anode'
_diffrn_radiation_type CuK\a
_diffrn_radiation_wavelength 1.54178
_diffrn_reflns_av_R_equivalents 0.0547
_diffrn_reflns_av_sigmaI/netI 0.0279
_diffrn_reflns_limit_h_max 24
_diffrn_reflns_limit_h_min -24
_diffrn_reflns_limit_k_max 10
_diffrn_reflns_limit_k_min -11
_diffrn_reflns_limit_l_max 21
_diffrn_reflns_limit_l_min -21
_diffrn_reflns_number 33856
_diffrn_reflns_theta_full 66.37
_diffrn_reflns_theta_max 66.37
_diffrn_reflns_theta_min 4.54
_exptl_absorpt_coefficient_mu 14.482
_exptl_absorpt_correction_T_max 0.2707
_exptl_absorpt_correction_T_min 0.1473
_exptl_absorpt_correction_type multi-scan
_exptl_absorpt_process_details 'SADABS V2008/1'
_exptl_crystal_colour 'pale yellow'
_exptl_crystal_density_diffrn 1.889
_exptl_crystal_density_method 'not measured'
_exptl_crystal_description block
_exptl_crystal_F_000 1984
_exptl_crystal_size_max 0.05
_exptl_crystal_size_mid 0.04
_exptl_crystal_size_min 0.02
_platon_squeeze_details
;
The compound was crystallised from ether and acetonitrile.
;
_refine_diff_density_max 0.793
_refine_diff_density_min -0.643
_refine_diff_density_rms 0.098
_refine_ls_extinction_method none
_refine_ls_goodness_of_fit_ref 1.055
_refine_ls_hydrogen_treatment constr
_refine_ls_matrix_type full
_refine_ls_number_parameters 195
_refine_ls_number_reflns 3171
_refine_ls_number_restraints 0
_refine_ls_restrained_S_all 1.055
_refine_ls_R_factor_all 0.0346
_refine_ls_R_factor_gt 0.0312
_refine_ls_shift/su_max 0.001
_refine_ls_shift/su_mean 0.000
_refine_ls_structure_factor_coef Fsqd
_refine_ls_weighting_details 'calc w=1/[\s^2^(Fo^2^)+(0.0509P)^2^+6.3991P] where P=(Fo^2^+2Fc^2^)/3'
_refine_ls_weighting_scheme calc
_refine_ls_wR_factor_gt 0.0828
_refine_ls_wR_factor_ref 0.0853
_reflns_number_gt 2870
_reflns_number_total 3171
_reflns_threshold_expression >2sigma(I)
_cod_data_source_file om300615e_si_002.cif
_cod_data_source_block Complex_15_ms108squeeze
_cod_original_sg_symbol_H-M C2/c
_cod_database_code 4079252

loop_
_symmetry_equiv_pos_as_xyz
'x, y, z'
'-x, y, -z+1/2'
'x+1/2, y+1/2, z'
'-x+1/2, y+1/2, -z+1/2'
'-x, -y, -z'
'x, -y, z-1/2'
'-x+1/2, -y+1/2, -z'
'x+1/2, -y+1/2, z-1/2'

loop_
_atom_site_label
_atom_site_type_symbol
_atom_site_fract_x
_atom_site_fract_y
_atom_site_fract_z
_atom_site_U_iso_or_equiv
_atom_site_adp_type
_atom_site_occupancy
_atom_site_symmetry_multiplicity
_atom_site_calc_flag
_atom_site_refinement_flags
_atom_site_disorder_assembly
_atom_site_disorder_group
Pd1 Pd 0.641076(12) 0.71384(3) 0.657623(14) 0.03343(12) Uani 1 1 d . . .
Br1 Br 0.61846(2) 0.71593(4) 0.78240(2) 0.04810(15) Uani 1 1 d . . .
Br2 Br 0.63780(2) 0.95760(4) 0.64816(2) 0.04452(14) Uani 1 1 d . . .
S1 S 0.66437(5) 0.71708(9) 0.54173(5) 0.0418(2) Uani 1 1 d . . .
N1 N 0.71276(17) 0.5442(3) 0.45798(17) 0.0420(7) Uani 1 1 d . . .
N2 N 0.75317(16) 0.5044(3) 0.57938(17) 0.0394(7) Uani 1 1 d . . .
N3 N 0.70209(16) 0.4507(3) 0.67649(16) 0.0367(7) Uani 1 1 d . . .
N4 N 0.59597(16) 0.4357(3) 0.66991(17) 0.0393(7) Uani 1 1 d . . .
C1 C 0.71023(19) 0.5831(4) 0.5277(2) 0.0367(8) Uani 1 1 d . . .
C2 C 0.6746(2) 0.6023(4) 0.3848(2) 0.0495(10) Uani 1 1 d . . .
H2A H 0.6441 0.6709 0.3935 0.074 Uiso 1 1 calc R . .
H2B H 0.6471 0.5346 0.3513 0.074 Uiso 1 1 calc R . .
H2C H 0.7067 0.6406 0.3603 0.074 Uiso 1 1 calc R . .
C3 C 0.7562(2) 0.4384(4) 0.4666(2) 0.0483(10) Uani 1 1 d . . .
H3 H 0.7668 0.3927 0.4263 0.058 Uiso 1 1 calc R . .
C4 C 0.7807(2) 0.4112(4) 0.5413(2) 0.0457(9) Uani 1 1 d . . .
H4 H 0.8110 0.3418 0.5641 0.055 Uiso 1 1 calc R . .
C5 C 0.76254(19) 0.5043(4) 0.6617(2) 0.0399(8) Uani 1 1 d . . .
H5A H 0.8033 0.4510 0.6883 0.048 Uiso 1 1 calc R . .
H5B H 0.7704 0.5950 0.6818 0.048 Uiso 1 1 calc R . .
C6 C 0.64419(18) 0.5227(4) 0.66597(19) 0.0364(8) Uani 1 1 d . . .
C7 C 0.5229(2) 0.4663(4) 0.6553(3) 0.0505(10) Uani 1 1 d . . .
H7A H 0.5182 0.5518 0.6776 0.076 Uiso 1 1 calc R . .
H7B H 0.5014 0.3988 0.6787 0.076 Uiso 1 1 calc R . .
H7C H 0.5001 0.4687 0.5998 0.076 Uiso 1 1 calc R . .
C8 C 0.6227(2) 0.3103(4) 0.6816(2) 0.0420(9) Uani 1 1 d . . .
H8 H 0.5987 0.2327 0.6864 0.050 Uiso 1 1 calc R . .
C9 C 0.6894(2) 0.3192(4) 0.6850(2) 0.0420(9) Uani 1 1 d . . .
H9 H 0.7213 0.2492 0.6917 0.050 Uiso 1 1 calc R . .
N5 N 0.6036(3) 0.3606(5) 0.4916(3) 0.0804(14) Uani 1 1 d . A .
C10 C 0.5716(2) 0.2762(5) 0.4857(3) 0.0572(12) Uani 1 1 d . . .
C11A C 0.5233(7) 0.1779(12) 0.4996(11) 0.075(5) Uani 0.54(3) 1 d P A 1
H11A H 0.5492 0.1027 0.5270 0.113 Uiso 0.54(3) 1 calc PR A 1
H11B H 0.4920 0.1487 0.4504 0.113 Uiso 0.54(3) 1 calc PR A 1
H11C H 0.4967 0.2173 0.5306 0.113 Uiso 0.54(3) 1 calc PR A 1
C11B C 0.5430(8) 0.1459(19) 0.4532(14) 0.088(7) Uani 0.46(3) 1 d P A 2
H11D H 0.4931 0.1458 0.4434 0.132 Uiso 0.46(3) 1 calc PR A 2
H11E H 0.5636 0.0766 0.4901 0.132 Uiso 0.46(3) 1 calc PR A 2
H11F H 0.5537 0.1302 0.4051 0.132 Uiso 0.46(3) 1 calc PR A 2

loop_
_atom_site_aniso_label
_atom_site_aniso_U_11
_atom_site_aniso_U_22
_atom_site_aniso_U_33
_atom_site_aniso_U_23
_atom_site_aniso_U_13
_atom_site_aniso_U_12
Pd1 0.03774(17) 0.03045(19) 0.03244(17) 0.00163(10) 0.01102(12) -0.00144(10)
Br1 0.0600(3) 0.0481(3) 0.0420(2) -0.00453(17) 0.0241(2) -0.01096(19)
Br2 0.0534(3) 0.0341(3) 0.0459(2) -0.00012(16) 0.01462(18) -0.00171(16)
S1 0.0544(6) 0.0397(6) 0.0325(5) 0.0047(4) 0.0148(4) 0.0025(4)
N1 0.0575(19) 0.0384(18) 0.0330(15) 0.0013(13) 0.0177(14) -0.0089(15)
N2 0.0463(17) 0.0421(18) 0.0345(15) 0.0010(13) 0.0194(13) -0.0011(14)
N3 0.0452(17) 0.0375(18) 0.0301(14) 0.0029(12) 0.0156(12) 0.0006(13)
N4 0.0479(17) 0.0350(17) 0.0379(16) 0.0007(13) 0.0172(13) -0.0022(14)
C1 0.044(2) 0.035(2) 0.0349(18) -0.0007(15) 0.0165(15) -0.0092(15)
C2 0.064(3) 0.052(3) 0.0326(19) -0.0001(17) 0.0153(18) -0.007(2)
C3 0.068(3) 0.040(2) 0.046(2) -0.0049(17) 0.030(2) -0.0060(19)
C4 0.057(2) 0.039(2) 0.048(2) -0.0013(17) 0.0271(19) 0.0031(18)
C5 0.045(2) 0.042(2) 0.0336(18) 0.0026(16) 0.0145(15) 0.0019(16)
C6 0.041(2) 0.039(2) 0.0295(17) 0.0031(14) 0.0118(15) -0.0023(15)
C7 0.045(2) 0.048(3) 0.063(3) 0.001(2) 0.0229(19) -0.0051(18)
C8 0.063(3) 0.0271(19) 0.039(2) 0.0020(15) 0.0202(18) -0.0008(17)
C9 0.064(3) 0.029(2) 0.0363(19) 0.0067(15) 0.0190(18) 0.0055(17)
N5 0.099(4) 0.079(3) 0.065(3) 0.000(2) 0.028(2) -0.027(3)
C10 0.054(3) 0.059(3) 0.049(3) 0.008(2) 0.000(2) -0.010(2)
C11A 0.066(7) 0.068(7) 0.070(10) 0.014(6) -0.011(6) -0.022(5)
C11B 0.060(8) 0.112(13) 0.078(12) 0.026(10) -0.002(7) -0.026(8)

loop_
_atom_type_symbol
_atom_type_description
_atom_type_scat_dispersion_real
_atom_type_scat_dispersion_imag
_atom_type_scat_source
C C 0.0181 0.0091 'International Tables Vol C Tables 4.2.6.8 and 6.1.1.4'
H H 0.0000 0.0000 'International Tables Vol C Tables 4.2.6.8 and 6.1.1.4'
N N 0.0311 0.0180 'International Tables Vol C Tables 4.2.6.8 and 6.1.1.4'
S S 0.3331 0.5567 'International Tables Vol C Tables 4.2.6.8 and 6.1.1.4'
Br Br -0.6763 1.2805 'International Tables Vol C Tables 4.2.6.8 and 6.1.1.4'
Pd Pd 0.1215 3.9337 'International Tables Vol C Tables 4.2.6.8 and 6.1.1.4'

loop_
_geom_angle_atom_site_label_1
_geom_angle_atom_site_label_2
_geom_angle_atom_site_label_3
_geom_angle
C6 Pd1 S1 94.30(10)
C6 Pd1 Br1 86.97(10)
S1 Pd1 Br1 178.32(3)
C6 Pd1 Br2 179.50(11)
S1 Pd1 Br2 86.03(3)
Br1 Pd1 Br2 92.691(16)
C1 S1 Pd1 113.40(12)
C1 N1 C3 109.2(3)
C1 N1 C2 125.7(3)
C3 N1 C2 125.1(3)
C1 N2 C4 109.5(3)
C1 N2 C5 125.5(3)
C4 N2 C5 124.5(3)
C6 N3 C9 110.9(3)
C6 N3 C5 121.6(3)
C9 N3 C5 125.9(3)
C6 N4 C8 111.0(3)
C6 N4 C7 124.8(3)
C8 N4 C7 123.9(3)
N2 C1 N1 106.6(3)
N2 C1 S1 129.8(3)
N1 C1 S1 123.5(3)
N1 C2 H2A 109.5
N1 C2 H2B 109.5
H2A C2 H2B 109.5
N1 C2 H2C 109.5
H2A C2 H2C 109.5
H2B C2 H2C 109.5
C4 C3 N1 108.2(3)
C4 C3 H3 125.9
N1 C3 H3 125.9
C3 C4 N2 106.5(4)
C3 C4 H4 126.8
N2 C4 H4 126.8
N3 C5 N2 109.7(3)
N3 C5 H5A 109.7
N2 C5 H5A 109.7
N3 C5 H5B 109.7
N2 C5 H5B 109.7
H5A C5 H5B 108.2
N4 C6 N3 104.8(3)
N4 C6 Pd1 131.0(3)
N3 C6 Pd1 123.9(3)
N4 C7 H7A 109.5
N4 C7 H7B 109.5
H7A C7 H7B 109.5
N4 C7 H7C 109.5
H7A C7 H7C 109.5
H7B C7 H7C 109.5
C9 C8 N4 106.9(3)
C9 C8 H8 126.5
N4 C8 H8 126.5
C8 C9 N3 106.3(3)
C8 C9 H9 126.8
N3 C9 H9 126.8
N5 C10 C11A 161.5(10)
N5 C10 C11B 155.5(12)
C11A C10 C11B 42.9(7)
C10 C11A H11A 109.5
C10 C11A H11B 109.5
C10 C11A H11C 109.5
C10 C11B H11D 109.5
C10 C11B H11E 109.5
H11D C11B H11E 109.5
C10 C11B H11F 109.5
H11D C11B H11F 109.5
H11E C11B H11F 109.5

loop_
_geom_bond_atom_site_label_1
_geom_bond_atom_site_label_2
_geom_bond_distance
Pd1 C6 1.957(4)
Pd1 S1 2.3026(10)
Pd1 Br1 2.4550(5)
Pd1 Br2 2.4933(6)
S1 C1 1.719(4)
N1 C1 1.348(4)
N1 C3 1.375(5)
N1 C2 1.455(5)
N2 C1 1.344(5)
N2 C4 1.392(5)
N2 C5 1.456(4)
N3 C6 1.355(5)
N3 C9 1.385(5)
N3 C5 1.447(5)
N4 C6 1.343(5)
N4 C8 1.382(5)
N4 C7 1.469(5)
C2 H2A 0.9800
C2 H2B 0.9800
C2 H2C 0.9800
C3 C4 1.333(6)
C3 H3 0.9500
C4 H4 0.9500
C5 H5A 0.9900
C5 H5B 0.9900
C7 H7A 0.9800
C7 H7B 0.9800
C7 H7C 0.9800
C8 C9 1.346(6)
C8 H8 0.9500
C9 H9 0.9500
N5 C10 1.066(6)
C10 C11A 1.481(15)
C10 C11B 1.50(2)
C11A H11A 0.9800
C11A H11B 0.9800
C11A H11C 0.9800
C11B H11D 0.9800
C11B H11E 0.9800
C11B H11F 0.9800

loop_
_geom_torsion_atom_site_label_1
_geom_torsion_atom_site_label_2
_geom_torsion_atom_site_label_3
_geom_torsion_atom_site_label_4
_geom_torsion
C6 Pd1 S1 C1 -26.67(17)
Br1 Pd1 S1 C1 112.9(10)
Br2 Pd1 S1 C1 152.94(14)
C4 N2 C1 N1 -2.6(4)
C5 N2 C1 N1 -174.9(3)
C4 N2 C1 S1 -177.7(3)
C5 N2 C1 S1 10.0(6)
C3 N1 C1 N2 1.6(4)
C2 N1 C1 N2 -179.7(3)
C3 N1 C1 S1 177.1(3)
C2 N1 C1 S1 -4.3(5)
Pd1 S1 C1 N2 -25.5(4)
Pd1 S1 C1 N1 160.2(3)
C1 N1 C3 C4 0.0(4)
C2 N1 C3 C4 -178.6(4)
N1 C3 C4 N2 -1.6(4)
C1 N2 C4 C3 2.6(4)
C5 N2 C4 C3 175.0(4)
C6 N3 C5 N2 -78.3(4)
C9 N3 C5 N2 86.0(4)
C1 N2 C5 N3 70.9(5)
C4 N2 C5 N3 -100.2(4)
C8 N4 C6 N3 -0.9(4)
C7 N4 C6 N3 -174.5(3)
C8 N4 C6 Pd1 -175.1(3)
C7 N4 C6 Pd1 11.2(5)
C9 N3 C6 N4 1.5(4)
C5 N3 C6 N4 168.0(3)
C9 N3 C6 Pd1 176.3(2)
C5 N3 C6 Pd1 -17.2(4)
S1 Pd1 C6 N4 -119.1(3)
Br1 Pd1 C6 N4 62.0(3)
Br2 Pd1 C6 N4 110(13)
S1 Pd1 C6 N3 67.6(3)
Br1 Pd1 C6 N3 -111.3(3)
Br2 Pd1 C6 N3 -63(13)
C6 N4 C8 C9 -0.1(4)
C7 N4 C8 C9 173.6(3)
N4 C8 C9 N3 1.0(4)
C6 N3 C9 C8 -1.6(4)
C5 N3 C9 C8 -167.4(3)

loop_
_platon_squeeze_void_nr
_platon_squeeze_void_average_x
_platon_squeeze_void_average_y
_platon_squeeze_void_average_z
_platon_squeeze_void_volume
_platon_squeeze_void_count_electrons
_platon_squeeze_void_content
1 0.500 -0.080 0.250 90 30 ' '
2 0.500 0.080 0.750 90 30 ' '
3 1.000 0.420 0.250 90 30 ' '
4 0.000 0.580 0.750 90 30 ' '
